data_4307293
loop_
_publ_author_name
'Daisuke Sato'
'Tomoyuki Akutagawa'
'Sadamu Takeda'
'Shin-ichiro Noro'
'Takayoshi Nakamura'

_publ_section_title
;
Supramolecular Rotor: Adamantylammonium([18]crown-6) in [Ni(dmit)2]- Salt
;
_journal_name_full 'Inorganic Chemistry'
_journal_page_first 363
_journal_page_last 365
_journal_paper_doi 10.1021/ic061831u
_journal_volume 46
_journal_year 2007
_chemical_formula_moiety 'C28 H42 N Ni O6 S10 '
_chemical_formula_sum 'C28 H42 N Ni O6 S10'
_chemical_formula_weight 867.94
_space_group_IT_number 2
_symmetry_cell_setting triclinic
_symmetry_Int_Tables_number 2
_symmetry_space_group_name_Hall '-P 1'
_symmetry_space_group_name_H-M 'P -1'
_cell_angle_alpha 68.231(20)
_cell_angle_beta 72.82(2)
_cell_angle_gamma 83.22(2)
_cell_formula_units_Z 2
_cell_length_a 11.049(5)
_cell_length_b 13.490(8)
_cell_length_c 14.673(9)
_cell_measurement_reflns_used 11960
_cell_measurement_temperature 296.1
_cell_measurement_theta_max 27.5
_cell_measurement_theta_min 3.0
_cell_volume 1940.3(19)
_computing_cell_refinement PROCESS-AUTO
_computing_data_collection PROCESS-AUTO
_computing_data_reduction CrystalStructure
_computing_publication_material 'CrystalStructure 3.8.0'
_computing_structure_refinement CRYSTALS
_computing_structure_solution SIR92
_diffrn_detector_area_resol_mean 10.00
_diffrn_measured_fraction_theta_full 0.979
_diffrn_measured_fraction_theta_max 0.979
_diffrn_measurement_device_type 'Rigaku RAXIS-RAPID'
_diffrn_measurement_method \w
_diffrn_radiation_type 'Mo K\a'
_diffrn_radiation_wavelength 0.71075
_diffrn_reflns_av_R_equivalents 0.024
_diffrn_reflns_limit_h_max 14
_diffrn_reflns_limit_h_min -14
_diffrn_reflns_limit_k_max 16
_diffrn_reflns_limit_k_min -17
_diffrn_reflns_limit_l_max 19
_diffrn_reflns_limit_l_min -18
_diffrn_reflns_number 18909
_diffrn_reflns_theta_full 27.48
_diffrn_reflns_theta_max 27.48
_exptl_absorpt_coefficient_mu 1.077
_exptl_absorpt_correction_T_max 0.650
_exptl_absorpt_correction_T_min 0.465
_exptl_absorpt_correction_type multi-scan
_exptl_absorpt_process_details
;
    Higashi, T. (1995). Program for Absorption Correction.
    Rigaku Corporation, Tokyo, Japan.
;
_exptl_crystal_colour black
_exptl_crystal_density_diffrn 1.485
_exptl_crystal_density_method 'not measured'
_exptl_crystal_description block
_exptl_crystal_F_000 906.00
_exptl_crystal_size_max 0.90
_exptl_crystal_size_mid 0.50
_exptl_crystal_size_min 0.40
_refine_diff_density_max 0.81
_refine_diff_density_min -0.46
_refine_ls_extinction_method none
_refine_ls_goodness_of_fit_ref 1.195
_refine_ls_hydrogen_treatment refall
_refine_ls_number_parameters 460
_refine_ls_number_reflns 5265
_refine_ls_R_factor_gt 0.0542
_refine_ls_shift/su_max 0.1157
_refine_ls_structure_factor_coef Fsqd
_refine_ls_weighting_details
;
    Chebychev polynomial with 3 parameters (Carruthers & Watkin, 1979)
    13714.3000    19101.1000    5803.1500
;
_refine_ls_weighting_scheme calc
_refine_ls_wR_factor_ref 0.0648
_reflns_number_gt 5217
_reflns_number_total 8710
_reflns_threshold_expression F^2^>2.0\s(F^2^)
_cod_data_source_file ic061831usi20061127_074503.cif
_cod_data_source_block '_adaman'
_cod_original_cell_volume 1940.4(18)
_cod_original_formula_sum 'C28 H42 N Ni O6 S10 '
_cod_database_code 4307293

loop_
_symmetry_equiv_pos_site_id
_symmetry_equiv_pos_as_xyz
1 +X,+Y,+Z
2 -X,-Y,-Z

loop_
_atom_site_label
_atom_site_type_symbol
_atom_site_fract_x
_atom_site_fract_y
_atom_site_fract_z
_atom_site_U_iso_or_equiv
_atom_site_adp_type
_atom_site_occupancy
_atom_site_symmetry_multiplicity
_atom_site_calc_flag
_atom_site_refinement_flags
_atom_site_disorder_assembly
_atom_site_disorder_group
Ni(1) Ni 0.0000 0.0000 0.0000 0.04941(18) Uani 1.00 2 d S . .
Ni(2) Ni 0.0000 0.0000 0.5000 0.0635(2) Uani 1.00 2 d S . .
S(1) S -0.27297(14) 0.37541(11) 0.23744(12) 0.0946(5) Uani 1.00 1 d . . .
S(2) S -0.29731(10) 0.21023(9) 0.15593(9) 0.0675(3) Uani 1.00 1 d . . .
S(3) S -0.05151(10) 0.25264(9) 0.16131(8) 0.0643(3) Uani 1.00 1 d . . .
S(4) S -0.19198(9) 0.05047(9) 0.05168(8) 0.0622(3) Uani 1.00 1 d . . .
S(5) S 0.07591(9) 0.09164(9) 0.06385(8) 0.0612(3) Uani 1.00 1 d . . .
S(6) S -0.66509(13) 0.07406(11) 0.65717(11) 0.0984(4) Uani 1.00 1 d . . .
S(7) S -0.41967(12) 0.11162(12) 0.49695(10) 0.0978(4) Uani 1.00 1 d . . .
S(8) S -0.42231(12) -0.01196(10) 0.70461(9) 0.0794(3) Uani 1.00 1 d . . .
S(9) S -0.13776(12) 0.08051(12) 0.42000(9) 0.0928(4) Uani 1.00 1 d . . .
S(10) S -0.13872(12) -0.05002(9) 0.64758(8) 0.0763(3) Uani 1.00 1 d . . .
O(1) O 0.0778(4) 0.6259(4) 0.1547(3) 0.1299(17) Uani 1.00 1 d . . .
O(2) O 0.2419(5) 0.4463(4) 0.1763(4) 0.153(2) Uani 1.00 1 d . . .
O(3) O 0.2864(4) 0.3755(3) 0.3671(4) 0.1342(17) Uani 1.00 1 d . . .
O(4) O 0.3305(4) 0.5036(5) 0.4713(3) 0.147(2) Uani 1.00 1 d . . .
O(5) O 0.1623(4) 0.6777(5) 0.4439(3) 0.148(2) Uani 1.00 1 d . . .
O(6) O 0.0116(3) 0.7081(3) 0.3139(3) 0.1141(14) Uani 1.00 1 d . . .
N(1) N 0.2702(2) 0.6082(2) 0.2668(2) 0.0492(8) Uani 1.00 1 d . . .
C(1) C -0.2100(3) 0.2843(3) 0.1869(2) 0.0618(11) Uani 1.00 1 d . . .
C(2) C -0.1731(3) 0.1378(2) 0.1056(2) 0.0537(10) Uani 1.00 1 d . . .
C(3) C -0.0564(3) 0.1571(2) 0.1097(2) 0.0500(9) Uani 1.00 1 d . . .
C(4) C -0.5112(4) 0.0593(3) 0.6219(3) 0.0791(13) Uani 1.00 1 d . . .
C(5) C -0.2749(4) 0.0607(3) 0.5177(3) 0.0735(13) Uani 1.00 1 d . . .
C(6) C -0.2742(4) 0.0035(3) 0.6148(2) 0.0644(12) Uani 1.00 1 d . . .
C(7) C 0.0658(9) 0.5327(9) 0.1301(6) 0.201(4) Uani 1.00 1 d . . .
C(8) C 0.1750(11) 0.4933(10) 0.0950(7) 0.227(5) Uani 1.00 1 d . . .
C(9) C 0.2199(8) 0.3446(6) 0.2383(6) 0.154(3) Uani 1.00 1 d . . .
C(10) C 0.3095(6) 0.3146(6) 0.3069(7) 0.151(3) Uani 1.00 1 d . . .
C(11) C 0.3595(6) 0.3392(5) 0.4382(6) 0.152(2) Uani 1.00 1 d . . .
C(12) C 0.3067(7) 0.3979(7) 0.5109(6) 0.158(3) Uani 1.00 1 d . . .
C(13) C 0.2841(12) 0.5661(11) 0.5354(7) 0.243(6) Uani 1.00 1 d . . .
C(14) C 0.1777(11) 0.6114(12) 0.5369(8) 0.240(7) Uani 1.00 1 d . . .
C(15) C 0.0442(7) 0.7196(7) 0.4608(7) 0.151(3) Uani 1.00 1 d . . .
C(16) C 0.0147(6) 0.7802(5) 0.3602(7) 0.147(3) Uani 1.00 1 d . . .
C(17) C -0.0269(6) 0.7556(5) 0.2206(5) 0.136(2) Uani 1.00 1 d . . .
C(18) C -0.0344(6) 0.6718(7) 0.1782(5) 0.150(3) Uani 1.00 1 d . . .
C(19) C 0.3883(3) 0.6690(2) 0.1964(2) 0.0481(9) Uani 1.00 1 d . . .
C(20) C 0.4088(6) 0.6687(7) 0.0947(4) 0.182(3) Uani 1.00 1 d . . .
C(21) C 0.4965(4) 0.6143(5) 0.2400(4) 0.134(2) Uani 1.00 1 d . . .
C(22) C 0.3775(5) 0.7791(4) 0.1956(6) 0.167(2) Uani 1.00 1 d . . .
C(23) C 0.5421(5) 0.7268(6) 0.0194(4) 0.110(2) Uani 1.00 1 d . . .
C(24) C 0.6400(5) 0.6700(4) 0.0720(5) 0.118(2) Uani 1.00 1 d . . .
C(25) C 0.6231(5) 0.6780(6) 0.1674(5) 0.118(2) Uani 1.00 1 d . . .
C(26) C 0.6074(7) 0.7816(6) 0.1694(4) 0.129(2) Uani 1.00 1 d . . .
C(27) C 0.5079(6) 0.8426(4) 0.1228(6) 0.122(2) Uani 1.00 1 d . . .
C(28) C 0.5145(5) 0.8356(5) 0.0243(5) 0.140(2) Uani 1.00 1 d . . .
H(1) H 0.1994 0.6556 0.2654 0.058 Uiso 1.00 1 c R . .
H(2) H 0.2782 0.5775 0.3345 0.058 Uiso 1.00 1 c R . .
H(3) H 0.2582 0.5533 0.2445 0.058 Uiso 1.00 1 c R . .
H(4) H 0.4126 0.5968 0.0980 0.221 Uiso 1.00 1 c R . .
H(5) H 0.3408 0.7049 0.0680 0.221 Uiso 1.00 1 c R . .
H(6) H 0.4811 0.6169 0.3064 0.134 Uiso 1.00 1 c R . .
H(7) H 0.5047 0.5421 0.2440 0.134 Uiso 1.00 1 c R . .
H(8) H 0.3077 0.8146 0.1711 0.174 Uiso 1.00 1 c R . .
H(9) H 0.3655 0.7777 0.2629 0.174 Uiso 1.00 1 c R . .
H(10) H 0.6395 0.5965 0.0812 0.128 Uiso 1.00 1 c R . .
H(11) H 0.7201 0.6994 0.0297 0.128 Uiso 1.00 1 c R . .
H(12) H 0.5847 0.7778 0.2383 0.151 Uiso 1.00 1 c R . .
H(13) H 0.6856 0.8177 0.1337 0.151 Uiso 1.00 1 c R . .
H(14) H 0.5763 0.8835 -0.0282 0.136 Uiso 1.00 1 c R . .
H(15) H 0.4334 0.8558 0.0129 0.136 Uiso 1.00 1 c R . .
H(16) H 0.0170 0.4795 0.1885 0.259 Uiso 1.00 1 c R . .
H(17) H 0.0236 0.5555 0.0779 0.259 Uiso 1.00 1 c R . .
H(18) H 0.2262 0.5472 0.0390 0.293 Uiso 1.00 1 c R . .
H(19) H 0.1632 0.4375 0.0738 0.293 Uiso 1.00 1 c R . .
H(20) H 0.1346 0.3368 0.2794 0.186 Uiso 1.00 1 c R . .
H(21) H 0.2358 0.2986 0.2002 0.186 Uiso 1.00 1 c R . .
H(22) H 0.3942 0.3267 0.2648 0.188 Uiso 1.00 1 c R . .
H(23) H 0.2999 0.2415 0.3493 0.188 Uiso 1.00 1 c R . .
H(24) H 0.3519 0.2642 0.4726 0.145 Uiso 1.00 1 c R . .
H(25) H 0.4461 0.3567 0.4045 0.145 Uiso 1.00 1 c R . .
H(26) H 0.3426 0.3674 0.5667 0.156 Uiso 1.00 1 c R . .
H(27) H 0.2175 0.3882 0.5346 0.156 Uiso 1.00 1 c R . .
H(28) H 0.2799 0.5193 0.6031 0.323 Uiso 1.00 1 c R . .
H(29) H 0.3463 0.6189 0.5145 0.323 Uiso 1.00 1 c R . .
H(30) H 0.1680 0.6555 0.5762 0.315 Uiso 1.00 1 c R . .
H(31) H 0.1142 0.5582 0.5694 0.315 Uiso 1.00 1 c R . .
H(32) H -0.0167 0.6650 0.5005 0.198 Uiso 1.00 1 c R . .
H(33) H 0.0402 0.7670 0.4960 0.198 Uiso 1.00 1 c R . .
H(34) H 0.0786 0.8316 0.3178 0.182 Uiso 1.00 1 c R . .
H(35) H -0.0653 0.8153 0.3710 0.182 Uiso 1.00 1 c R . .
H(36) H -0.1075 0.7888 0.2346 0.130 Uiso 1.00 1 c R . .
H(37) H 0.0333 0.8075 0.1719 0.130 Uiso 1.00 1 c R . .
H(38) H -0.0637 0.7039 0.1190 0.155 Uiso 1.00 1 c R . .
H(39) H -0.0929 0.6192 0.2283 0.155 Uiso 1.00 1 c R . .
H(40) H 0.6932 0.6453 0.1929 0.133 Uiso 1.00 1 c R . .
H(41) H 0.5607 0.7253 -0.0475 0.133 Uiso 1.00 1 c R . .
H(42) H 0.5060 0.9147 0.1186 0.142 Uiso 1.00 1 c R . .

loop_
_atom_site_aniso_label
_atom_site_aniso_U_11
_atom_site_aniso_U_22
_atom_site_aniso_U_33
_atom_site_aniso_U_12
_atom_site_aniso_U_13
_atom_site_aniso_U_23
Ni(1) 0.0462(3) 0.0505(3) 0.0477(3) -0.0078(2) -0.0079(2) -0.0147(3)
Ni(2) 0.0722(4) 0.0529(4) 0.0570(4) -0.0091(3) -0.0089(3) -0.0143(3)
S(1) 0.1038(10) 0.0909(9) 0.1146(11) 0.0218(7) -0.0362(8) -0.0665(8)
S(2) 0.0558(5) 0.0725(6) 0.0789(7) 0.0006(5) -0.0124(5) -0.0371(6)
S(3) 0.0679(6) 0.0683(6) 0.0659(6) -0.0063(5) -0.0195(5) -0.0314(5)
S(4) 0.0465(5) 0.0688(6) 0.0782(6) -0.0070(4) -0.0107(4) -0.0368(5)
S(5) 0.0486(5) 0.0724(6) 0.0683(6) -0.0055(4) -0.0142(4) -0.0311(5)
S(6) 0.0827(8) 0.0872(9) 0.0895(9) 0.0158(6) 0.0055(6) -0.0186(7)
S(7) 0.0789(8) 0.1072(10) 0.0673(7) 0.0105(7) -0.0065(6) 0.0001(7)
S(8) 0.0870(8) 0.0730(7) 0.0575(6) 0.0024(6) 0.0003(5) -0.0164(5)
S(9) 0.0754(7) 0.1166(10) 0.0557(6) -0.0031(7) -0.0067(5) -0.0039(6)
S(10) 0.0812(7) 0.0718(7) 0.0585(6) -0.0072(5) -0.0098(5) -0.0088(5)
O(1) 0.102(3) 0.163(4) 0.115(3) -0.030(2) -0.057(2) -0.009(2)
O(2) 0.200(5) 0.117(3) 0.161(4) -0.046(3) -0.033(3) -0.070(3)
O(3) 0.128(3) 0.072(2) 0.170(4) 0.007(2) -0.034(3) -0.013(2)
O(4) 0.153(4) 0.178(5) 0.102(3) -0.011(3) -0.050(3) -0.024(3)
O(5) 0.127(3) 0.231(5) 0.133(4) 0.001(3) -0.030(3) -0.124(4)
O(6) 0.084(2) 0.085(2) 0.144(3) 0.0082(19) -0.023(2) -0.016(2)
N(1) 0.0450(15) 0.0478(16) 0.0521(17) -0.0043(12) -0.0128(13) -0.0138(13)
C(1) 0.078(2) 0.056(2) 0.050(2) 0.0010(19) -0.0203(19) -0.0158(18)
C(2) 0.054(2) 0.053(2) 0.050(2) -0.0077(17) -0.0054(16) -0.0187(17)
C(3) 0.055(2) 0.0486(19) 0.0423(18) -0.0089(16) -0.0117(15) -0.0104(15)
C(4) 0.089(3) 0.055(2) 0.072(2) 0.005(2) 0.005(2) -0.020(2)
C(5) 0.075(2) 0.066(2) 0.063(2) -0.005(2) -0.004(2) -0.016(2)
C(6) 0.082(2) 0.047(2) 0.053(2) -0.0081(19) -0.007(2) -0.0137(18)
C(7) 0.172(8) 0.351(14) 0.125(7) -0.139(9) 0.011(6) -0.133(8)
C(8) 0.220(10) 0.387(16) 0.127(7) -0.176(11) 0.016(7) -0.146(9)
C(9) 0.189(8) 0.117(5) 0.159(7) -0.070(5) 0.017(5) -0.083(5)
C(10) 0.117(5) 0.114(5) 0.240(9) 0.009(4) -0.013(5) -0.113(6)
C(11) 0.097(4) 0.106(5) 0.158(6) 0.031(3) -0.025(4) 0.041(4)
C(12) 0.113(5) 0.140(6) 0.136(6) -0.019(5) -0.010(4) 0.035(5)
C(13) 0.291(14) 0.393(18) 0.124(7) 0.092(14) -0.125(9) -0.155(10)
C(14) 0.220(12) 0.41(2) 0.157(9) 0.077(12) -0.116(9) -0.149(11)
C(15) 0.110(5) 0.190(8) 0.194(8) 0.008(5) 0.001(5) -0.152(7)
C(16) 0.090(4) 0.115(5) 0.249(10) 0.002(3) -0.003(5) -0.113(6)
C(17) 0.083(4) 0.119(5) 0.123(5) 0.013(3) -0.024(3) 0.042(4)
C(18) 0.075(4) 0.211(8) 0.101(5) -0.023(5) -0.048(3) 0.038(5)
C(19) 0.0409(18) 0.0468(19) 0.052(2) -0.0052(14) -0.0122(15) -0.0113(16)
C(20) 0.146(5) 0.334(10) 0.074(3) -0.171(6) 0.027(3) -0.074(5)
C(21) 0.056(2) 0.135(5) 0.145(5) -0.018(3) -0.035(3) 0.037(4)
C(22) 0.116(4) 0.080(3) 0.239(8) -0.035(3) 0.073(5) -0.064(4)
C(23) 0.101(4) 0.153(5) 0.080(3) -0.046(4) -0.016(3) -0.039(3)
C(24) 0.092(4) 0.083(3) 0.144(5) 0.002(3) 0.015(4) -0.039(4)
C(25) 0.061(3) 0.139(6) 0.133(5) 0.005(3) -0.041(3) -0.015(4)
C(26) 0.146(6) 0.138(5) 0.093(4) -0.075(4) -0.025(4) -0.013(4)
C(27) 0.122(5) 0.071(3) 0.162(6) -0.019(3) 0.007(5) -0.057(4)
C(28) 0.099(4) 0.123(5) 0.116(5) 0.024(4) -0.020(3) 0.034(4)

loop_
_atom_type_symbol
_atom_type_description
_atom_type_scat_dispersion_real
_atom_type_scat_dispersion_imag
_atom_type_scat_source
C C 0.003 0.002
;
International Tables for Crystallography
(1992, Vol. C, Tables 4.2.6.8 and 6.1.1.4)
;
H H 0.000 0.000
;
International Tables for Crystallography
(1992, Vol. C, Table 6.1.1.4)
;
O O 0.011 0.006
;
International Tables for Crystallography
(1992, Vol. C, Tables 4.2.6.8 and 6.1.1.4)
;
N N 0.006 0.003
;
International Tables for Crystallography
(1992, Vol. C, Tables 4.2.6.8 and 6.1.1.4)
;
S S 0.125 0.123
;
International Tables for Crystallography
(1992, Vol. C, Tables 4.2.6.8 and 6.1.1.4)
;
Ni Ni 0.339 1.112
;
International Tables for Crystallography
(1992, Vol. C, Tables 4.2.6.8 and 6.1.1.4)
;

loop_
_geom_angle_atom_site_label_1
_geom_angle_atom_site_label_2
_geom_angle_atom_site_label_3
_geom_angle
_geom_angle_publ_flag
_geom_angle_site_symmetry_1
_geom_angle_site_symmetry_2
_geom_angle_site_symmetry_3
S(4) Ni(1) S(4) 180.00(6) yes . . 55502
S(4) Ni(1) S(5) 93.50(4) yes . . .
S(4) Ni(1) S(5) 86.50(4) yes . . 55502
S(4) Ni(1) S(5) 86.50(4) yes 55502 . .
S(4) Ni(1) S(5) 93.50(4) yes 55502 . 55502
S(5) Ni(1) S(5) 180.00(5) yes . . 55502
S(9) Ni(2) S(9) 180.00(7) yes . . 55602
S(9) Ni(2) S(10) 93.62(4) yes . . .
S(9) Ni(2) S(10) 86.38(4) yes . . 55602
S(9) Ni(2) S(10) 86.38(4) yes 55602 . .
S(9) Ni(2) S(10) 93.62(4) yes 55602 . 55602
S(10) Ni(2) S(10) 0(440) yes . . 55602
C(1) S(2) C(2) 97.8(2) yes . . .
C(1) S(3) C(3) 97.6(2) yes . . .
Ni(1) S(4) C(2) 102.00(13) yes . . .
Ni(1) S(5) C(3) 101.65(15) yes . . .
C(4) S(7) C(5) 97.6(2) yes . . .
C(4) S(8) C(6) 97.9(2) yes . . .
Ni(2) S(9) C(5) 101.94(16) yes . . .
Ni(2) S(10) C(6) 101.17(12) yes . . .
C(7) O(1) C(18) 110.9(7) yes . . .
C(8) O(2) C(9) 119.0(8) yes . . .
C(10) O(3) C(11) 111.0(5) yes . . .
C(12) O(4) C(13) 119.0(6) yes . . .
C(14) O(5) C(15) 107.2(7) yes . . .
C(16) O(6) C(17) 113.5(5) yes . . .
S(1) C(1) S(2) 123.2(2) yes . . .
S(1) C(1) S(3) 123.5(3) yes . . .
S(2) C(1) S(3) 113.2(2) yes . . .
S(2) C(2) S(4) 123.2(2) yes . . .
S(2) C(2) C(3) 115.3(3) yes . . .
S(4) C(2) C(3) 121.5(2) yes . . .
S(3) C(3) S(5) 122.8(2) yes . . .
S(3) C(3) C(2) 116.0(2) yes . . .
S(5) C(3) C(2) 121.2(3) yes . . .
S(6) C(4) S(7) 123.7(2) yes . . .
S(6) C(4) S(8) 123.9(2) yes . . .
S(7) C(4) S(8) 112.5(2) yes . . .
S(7) C(5) S(9) 122.2(2) yes . . .
S(7) C(5) C(6) 116.9(3) yes . . .
S(9) C(5) C(6) 120.9(3) yes . . .
S(8) C(6) S(10) 122.5(2) yes . . .
S(8) C(6) C(5) 115.2(3) yes . . .
S(10) C(6) C(5) 122.3(3) yes . . .
O(1) C(7) C(8) 112.5(10) yes . . .
O(2) C(8) C(7) 110.5(9) yes . . .
O(2) C(9) C(10) 107.8(7) yes . . .
O(3) C(10) C(9) 111.5(6) yes . . .
O(3) C(11) C(12) 105.0(5) yes . . .
O(4) C(12) C(11) 115.1(5) yes . . .
O(4) C(13) C(14) 119.0(13) yes . . .
O(5) C(14) C(13) 115.7(9) yes . . .
O(5) C(15) C(16) 109.7(6) yes . . .
O(6) C(16) C(15) 108.4(6) yes . . .
O(6) C(17) C(18) 110.3(5) yes . . .
O(1) C(18) C(17) 111.2(7) yes . . .
N(1) C(19) C(20) 110.4(4) yes . . .
N(1) C(19) C(21) 106.7(2) yes . . .
N(1) C(19) C(22) 109.8(3) yes . . .
C(20) C(19) C(21) 110.9(4) yes . . .
C(20) C(19) C(22) 110.5(5) yes . . .
C(21) C(19) C(22) 108.3(5) yes . . .
C(19) C(20) C(23) 111.0(6) yes . . .
C(19) C(21) C(25) 107.8(4) yes . . .
C(19) C(22) C(27) 109.4(4) yes . . .
C(20) C(23) C(24) 104.9(4) yes . . .
C(20) C(23) C(28) 99.4(5) yes . . .
C(24) C(23) C(28) 112.1(7) yes . . .
C(23) C(24) C(25) 114.5(5) yes . . .
C(21) C(25) C(24) 106.1(6) yes . . .
C(21) C(25) C(26) 107.2(5) yes . . .
C(24) C(25) C(26) 115.6(5) yes . . .
C(25) C(26) C(27) 112.9(8) yes . . .
C(22) C(27) C(26) 104.7(5) yes . . .
C(22) C(27) C(28) 102.1(6) yes . . .
C(26) C(27) C(28) 114.3(6) yes . . .
C(23) C(28) C(27) 114.6(5) yes . . .
C(19) N(1) H(1) 109.2 no . . .
C(19) N(1) H(2) 109.9 no . . .
C(19) N(1) H(3) 109.2(3) no . . .
H(1) N(1) H(2) 109.5 no . . .
H(1) N(1) H(3) 109.5 no . . .
H(2) N(1) H(3) 109.5 no . . .
O(1) C(7) H(16) 110.1(12) no . . .
O(1) C(7) H(17) 107.2(12) no . . .
C(8) C(7) H(16) 110.1(12) no . . .
C(8) C(7) H(17) 107.4(12) no . . .
H(16) C(7) H(17) 109.5(15) no . . .
O(2) C(8) H(18) 109.3(14) no . . .
O(2) C(8) H(19) 107.3(12) no . . .
C(7) C(8) H(18) 110.5(14) no . . .
C(7) C(8) H(19) 109.8(14) no . . .
H(18) C(8) H(19) 109.5(15) no . . .
O(2) C(9) H(20) 110.2(8) no . . .
O(2) C(9) H(21) 110.8(8) no . . .
C(10) C(9) H(20) 109.4(9) no . . .
C(10) C(9) H(21) 109.1(9) no . . .
H(20) C(9) H(21) 109.5(12) no . . .
O(3) C(10) H(22) 108.3(11) no . . .
O(3) C(10) H(23) 109.0(11) no . . .
C(9) C(10) H(22) 108.6(10) no . . .
C(9) C(10) H(23) 110.0(10) no . . .
H(22) C(10) H(23) 109.5(9) no . . .
O(3) C(11) H(24) 110.7(9) no . . .
O(3) C(11) H(25) 110.3(8) no . . .
C(12) C(11) H(24) 111.2(8) no . . .
C(12) C(11) H(25) 110.1(10) no . . .
H(24) C(11) H(25) 109.5(8) no . . .
O(4) C(12) H(26) 107.5(11) no . . .
O(4) C(12) H(27) 108.6(9) no . . .
C(11) C(12) H(26) 108.1(9) no . . .
C(11) C(12) H(27) 108.0(11) no . . .
H(26) C(12) H(27) 109.5(9) no . . .
O(4) C(13) H(28) 106.4(15) no . . .
O(4) C(13) H(29) 105.9(12) no . . .
C(14) C(13) H(28) 107.1(13) no . . .
C(14) C(13) H(29) 108.7(16) no . . .
H(28) C(13) H(29) 109.5(19) no . . .
O(5) C(14) H(30) 105.9(14) no . . .
O(5) C(14) H(31) 110.3(15) no . . .
C(13) C(14) H(30) 106.9(16) no . . .
C(13) C(14) H(31) 108.4(16) no . . .
H(30) C(14) H(31) 109.5(15) no . . .
O(5) C(15) H(32) 110.8(9) no . . .
O(5) C(15) H(33) 108.7(10) no . . .
C(16) C(15) H(32) 108.8(11) no . . .
C(16) C(15) H(33) 109.5(9) no . . .
H(32) C(15) H(33) 109.5(11) no . . .
O(6) C(16) H(34) 109.7(11) no . . .
O(6) C(16) H(35) 109.4(11) no . . .
C(15) C(16) H(34) 109.6(10) no . . .
C(15) C(16) H(35) 110.3(10) no . . .
H(34) C(16) H(35) 109.5(9) no . . .
O(6) C(17) H(36) 109.1(8) no . . .
O(6) C(17) H(37) 109.3(8) no . . .
C(18) C(17) H(36) 109.6(9) no . . .
C(18) C(17) H(37) 109.1(8) no . . .
H(36) C(17) H(37) 109.5(8) no . . .
O(1) C(18) H(38) 109.6(8) no . . .
O(1) C(18) H(39) 109.2(9) no . . .
C(17) C(18) H(38) 109.0(10) no . . .
C(17) C(18) H(39) 108.4(9) no . . .
H(38) C(18) H(39) 109.5(11) no . . .
C(19) C(20) H(4) 108.6(6) no . . .
C(19) C(20) H(5) 109.7(7) no . . .
C(23) C(20) H(4) 108.7(6) no . . .
C(23) C(20) H(5) 109.3(6) no . . .
H(4) C(20) H(5) 109.5(11) no . . .
C(19) C(21) H(6) 109.0(5) no . . .
C(19) C(21) H(7) 110.8(7) no . . .
C(25) C(21) H(6) 109.5(7) no . . .
C(25) C(21) H(7) 110.2(5) no . . .
H(6) C(21) H(7) 109.5(7) no . . .
C(19) C(22) H(8) 110.1(8) no . . .
C(19) C(22) H(9) 109.3(5) no . . .
C(27) C(22) H(8) 109.9(6) no . . .
C(27) C(22) H(9) 108.7(8) no . . .
H(8) C(22) H(9) 109.5(9) no . . .
C(20) C(23) H(41) 113.3 no . . .
C(24) C(23) H(41) 112.3 no . . .
C(28) C(23) H(41) 113.8 no . . .
C(23) C(24) H(10) 108.7(9) no . . .
C(23) C(24) H(11) 108.0(7) no . . .
C(25) C(24) H(10) 108.1(8) no . . .
C(25) C(24) H(11) 107.9(9) no . . .
H(10) C(24) H(11) 109.5(8) no . . .
C(21) C(25) H(40) 109.8(6) no . . .
C(24) C(25) H(40) 109.2(8) no . . .
C(26) C(25) H(40) 108.7(10) no . . .
C(25) C(26) H(12) 109.0(8) no . . .
C(25) C(26) H(13) 108.3(8) no . . .
C(27) C(26) H(12) 108.0(8) no . . .
C(27) C(26) H(13) 109.1(7) no . . .
H(12) C(26) H(13) 109.5(12) no . . .
C(22) C(27) H(42) 113.1 no . . .
C(26) C(27) H(42) 110.8 no . . .
C(28) C(27) H(42) 111.4 no . . .
C(23) C(28) H(14) 109.1(7) no . . .
C(23) C(28) H(15) 106.8(9) no . . .
C(27) C(28) H(14) 109.8(9) no . . .
C(27) C(28) H(15) 106.9(8) no . . .
H(14) C(28) H(15) 109.5(8) no . . .

loop_
_geom_bond_atom_site_label_1
_geom_bond_atom_site_label_2
_geom_bond_distance
_geom_bond_publ_flag
_geom_bond_site_symmetry_1
_geom_bond_site_symmetry_2
Ni(1) S(4) 2.1516(9) yes . .
Ni(1) S(4) 2.1516(9) yes . 55502
Ni(1) S(5) 2.1628(14) yes . .
Ni(1) S(5) 2.1628(14) yes . 55502
Ni(2) S(9) 2.1432(13) yes . .
Ni(2) S(9) 2.1432(13) yes . 55602
Ni(2) S(10) 2.1665(9) yes . .
Ni(2) S(10) 2.1665(9) yes . 55602
S(1) C(1) 1.647(4) yes . .
S(2) C(1) 1.721(5) yes . .
S(2) C(2) 1.734(3) yes . .
S(3) C(1) 1.716(4) yes . .
S(3) C(3) 1.733(4) yes . .
S(4) C(2) 1.704(4) yes . .
S(5) C(3) 1.710(3) yes . .
S(6) C(4) 1.636(4) yes . .
S(7) C(4) 1.731(4) yes . .
S(7) C(5) 1.731(4) yes . .
S(8) C(4) 1.725(5) yes . .
S(8) C(6) 1.749(3) yes . .
S(9) C(5) 1.718(4) yes . .
S(10) C(6) 1.705(4) yes . .
O(1) C(7) 1.460(15) yes . .
O(1) C(18) 1.328(8) yes . .
O(2) C(8) 1.490(13) yes . .
O(2) C(9) 1.338(8) yes . .
O(3) C(10) 1.370(12) yes . .
O(3) C(11) 1.416(10) yes . .
O(4) C(12) 1.350(10) yes . .
O(4) C(13) 1.435(16) yes . .
O(5) C(14) 1.373(12) yes . .
O(5) C(15) 1.350(9) yes . .
O(6) C(16) 1.386(12) yes . .
O(6) C(17) 1.446(9) yes . .
N(1) C(19) 1.507(3) yes . .
C(2) C(3) 1.367(5) yes . .
C(5) C(6) 1.347(5) yes . .
C(7) C(8) 1.299(15) yes . .
C(9) C(10) 1.533(14) yes . .
C(11) C(12) 1.502(13) yes . .
C(13) C(14) 1.257(18) yes . .
C(15) C(16) 1.510(13) yes . .
C(17) C(18) 1.498(14) yes . .
C(19) C(20) 1.443(8) yes . .
C(19) C(21) 1.509(6) yes . .
C(19) C(22) 1.472(7) yes . .
C(20) C(23) 1.635(8) yes . .
C(21) C(25) 1.598(7) yes . .
C(22) C(27) 1.629(8) yes . .
C(23) C(24) 1.486(9) yes . .
C(23) C(28) 1.486(11) yes . .
C(24) C(25) 1.399(12) yes . .
C(25) C(26) 1.398(12) yes . .
C(26) C(27) 1.472(11) yes . .
C(27) C(28) 1.463(13) yes . .
N(1) H(1) 0.950 no . .
N(1) H(2) 0.950 no . .
N(1) H(3) 0.950(5) no . .
C(7) H(16) 0.950(12) no . .
C(7) H(17) 0.950(15) no . .
C(8) H(18) 0.950(14) no . .
C(8) H(19) 0.95(2) no . .
C(9) H(20) 0.950(11) no . .
C(9) H(21) 0.950(14) no . .
C(10) H(22) 0.950(9) no . .
C(10) H(23) 0.950(10) no . .
C(11) H(24) 0.950(9) no . .
C(11) H(25) 0.950(9) no . .
C(12) H(26) 0.950(12) no . .
C(12) H(27) 0.950(10) no . .
C(13) H(28) 0.950(13) no . .
C(13) H(29) 0.95(2) no . .
C(14) H(30) 0.95(2) no . .
C(14) H(31) 0.950(19) no . .
C(15) H(32) 0.950(11) no . .
C(15) H(33) 0.950(17) no . .
C(16) H(34) 0.950(9) no . .
C(16) H(35) 0.950(9) no . .
C(17) H(36) 0.950(9) no . .
C(17) H(37) 0.950(8) no . .
C(18) H(38) 0.950(10) no . .
C(18) H(39) 0.950(10) no . .
C(20) H(4) 0.950(14) no . .
C(20) H(5) 0.950(9) no . .
C(21) H(6) 0.950(10) no . .
C(21) H(7) 0.950(9) no . .
C(22) H(8) 0.950(9) no . .
C(22) H(9) 0.950(12) no . .
C(23) H(41) 0.950 no . .
C(24) H(10) 0.950(9) no . .
C(24) H(11) 0.950(7) no . .
C(25) H(40) 0.950(9) no . .
C(26) H(12) 0.950(10) no . .
C(26) H(13) 0.950(10) no . .
C(27) H(42) 0.950 no . .
C(28) H(14) 0.950(8) no . .
C(28) H(15) 0.950(9) no . .

loop_
_geom_contact_atom_site_label_1
_geom_contact_atom_site_label_2
_geom_contact_distance
_geom_contact_publ_flag
_geom_contact_site_symmetry_1
_geom_contact_site_symmetry_2
S(3) S(9) 3.5436(14) ? . .
S(9) S(3) 3.5436(14) ? . .
O(1) N(1) 2.990(6) ? . .
O(1) C(20) 3.565(8) ? . .
O(2) N(1) 3.032(8) ? . .
O(2) C(20) 3.343(10) ? . .
O(3) N(1) 2.941(4) ? . .
O(4) N(1) 3.043(6) ? . .
O(4) C(21) 3.213(6) ? . .
O(5) N(1) 2.961(7) ? . .
O(5) C(22) 3.572(8) ? . .
O(6) N(1) 3.012(4) ? . .
N(1) O(1) 2.990(6) ? . .
N(1) O(2) 3.032(8) ? . .
N(1) O(3) 2.941(4) ? . .
N(1) O(4) 3.043(6) ? . .
N(1) O(5) 2.961(7) ? . .
N(1) O(6) 3.012(4) ? . .
C(20) O(1) 3.565(8) ? . .
C(20) O(2) 3.343(10) ? . .
C(21) O(4) 3.213(6) ? . .
C(22) O(5) 3.572(8) ? . .
Ni(1) H(36) 3.534(6) ? . 54501
Ni(1) H(36) 3.534(6) ? . 56502
Ni(1) H(37) 2.951(6) ? . 54501
Ni(1) H(37) 2.951(6) ? . 56502
Ni(2) H(33) 3.142(10) ? . 54501
Ni(2) H(33) 3.142(10) ? . 56602
S(1) H(7) 3.133(5) ? . 45501
S(1) H(10) 3.262(6) ? . 45501
S(1) H(16) 3.422(11) ? . .
S(1) H(25) 3.308(6) ? . 45501
S(1) H(28) 3.136(15) ? . 56602
S(1) H(29) 3.517(12) ? . 56602
S(1) H(30) 3.147(14) ? . 56602
S(1) H(40) 3.446(8) ? . 45501
S(2) H(5) 3.217(6) ? . 56502
S(2) H(18) 3.442(10) ? . 56502
S(2) H(41) 3.587 ? . 56502
S(3) H(16) 3.425(14) ? . .
S(3) H(17) 3.453(8) ? . 56502
S(3) H(19) 3.274(13) ? . .
S(3) H(20) 3.555(11) ? . .
S(3) H(21) 3.547(10) ? . .
S(4) H(5) 3.578(7) ? . 56502
S(4) H(13) 3.221(8) ? . 44501
S(4) H(15) 3.069(7) ? . 56502
S(4) H(37) 3.200(6) ? . 56502
S(5) H(11) 3.423(6) ? . 66502
S(5) H(13) 3.235(6) ? . 66502
S(5) H(37) 3.592(6) ? . 54501
S(5) H(38) 3.076(7) ? . 56502
S(6) H(12) 3.260(10) ? . 56602
S(6) H(24) 2.934(6) ? . 45501
S(6) H(35) 3.239(7) ? . 46602
S(6) H(36) 3.314(7) ? . 46602
S(7) H(24) 3.081(6) ? . 45501
S(7) H(25) 3.417(6) ? . 45501
S(8) H(9) 3.518(7) ? . 56602
S(8) H(23) 3.498(9) ? . 55602
S(8) H(42) 3.183 ? . 56602
S(9) H(30) 3.557(17) ? . 56602
S(9) H(33) 3.178(12) ? . 56602
S(10) H(21) 3.356(7) ? . 55602
S(10) H(23) 3.285(9) ? . 55602
S(10) H(34) 3.340(10) ? . 56602
O(1) H(1) 2.551 ? . .
O(1) H(3) 2.609(5) ? . .
O(1) H(4) 3.551(7) ? . .
O(1) H(5) 2.957(8) ? . .
O(2) H(1) 3.459 ? . .
O(2) H(2) 3.528 ? . .
O(2) H(3) 2.087(8) ? . .
O(2) H(4) 2.626(9) ? . .
O(2) H(5) 3.414(10) ? . .
O(3) H(2) 2.581 ? . .
O(3) H(3) 2.458(4) ? . .
O(3) H(7) 3.135(6) ? . .
O(3) H(32) 3.022(8) ? . 56602
O(4) H(1) 3.567 ? . .
O(4) H(2) 2.104 ? . .
O(4) H(3) 3.457(6) ? . .
O(4) H(6) 2.538(6) ? . .
O(4) H(7) 3.204(7) ? . .
O(5) H(1) 2.652 ? . .
O(5) H(2) 2.456 ? . .
O(5) H(9) 2.907(7) ? . .
O(6) H(1) 2.114 ? . .
O(6) H(2) 3.283 ? . .
O(6) H(3) 3.380(4) ? . .
O(6) H(8) 3.462(6) ? . .
O(6) H(27) 2.889(7) ? . 56602
C(1) H(18) 3.294(10) ? . 56502
C(2) H(5) 3.504(7) ? . 56502
C(3) H(38) 3.135(6) ? . 56502
C(4) H(12) 3.410(10) ? . 56602
C(4) H(24) 3.347(8) ? . 45501
C(5) H(33) 3.596(11) ? . 56602
C(6) H(23) 3.181(9) ? . 55602
C(7) H(3) 3.163(12) ? . .
C(8) H(3) 2.999(15) ? . .
C(8) H(4) 3.133(16) ? . .
C(8) H(5) 3.410(17) ? . .
C(8) H(10) 3.311(14) ? . 66502
C(9) H(3) 2.933(10) ? . .
C(9) H(41) 3.467 ? . 66502
C(10) H(3) 3.035(8) ? . .
C(11) H(2) 3.155 ? . .
C(11) H(3) 3.563(7) ? . .
C(11) H(7) 3.277(7) ? . .
C(12) H(2) 2.884 ? . .
C(12) H(6) 3.578(8) ? . .
C(12) H(32) 3.475(13) ? . 56602
C(13) H(2) 2.914 ? . .
C(13) H(6) 3.290(11) ? . .
C(14) H(2) 3.034 ? . .
C(15) H(1) 3.238 ? . .
C(15) H(2) 3.525 ? . .
C(15) H(20) 3.573(12) ? . 56602
C(15) H(27) 3.360(13) ? . 56602
C(16) H(1) 2.860 ? . .
C(16) H(8) 3.535(9) ? . .
C(16) H(27) 3.250(10) ? . 56602
C(17) H(1) 2.832 ? . .
C(17) H(27) 3.525(9) ? . 56602
C(18) H(1) 3.157 ? . .
C(18) H(13) 3.559(10) ? . 45501
C(18) H(40) 3.008(9) ? . 45501
C(20) H(18) 3.191(17) ? . .
C(21) H(25) 3.414(8) ? . .
C(22) H(34) 3.394(9) ? . .
C(23) H(21) 3.533(10) ? . 66502
C(24) H(19) 3.197(14) ? . 66502
C(25) H(38) 3.354(9) ? . 65501
C(25) H(39) 3.438(10) ? . 65501
C(26) H(36) 3.573(12) ? . 65501
C(26) H(38) 3.597(10) ? . 65501
C(27) H(14) 3.548(9) ? . 67502
C(28) H(42) 3.264 ? . 67502
H(1) O(1) 2.551 ? . .
H(1) O(2) 3.459 ? . .
H(1) O(4) 3.567 ? . .
H(1) O(5) 2.652 ? . .
H(1) O(6) 2.114 ? . .
H(1) C(15) 3.238 ? . .
H(1) C(16) 2.860 ? . .
H(1) C(17) 2.832 ? . .
H(1) C(18) 3.157 ? . .
H(1) H(34) 2.830 ? . .
H(1) H(37) 2.822 ? . .
H(1) H(39) 3.546 ? . .
H(2) O(2) 3.528 ? . .
H(2) O(3) 2.581 ? . .
H(2) O(4) 2.104 ? . .
H(2) O(5) 2.456 ? . .
H(2) O(6) 3.283 ? . .
H(2) C(11) 3.155 ? . .
H(2) C(12) 2.884 ? . .
H(2) C(13) 2.914 ? . .
H(2) C(14) 3.034 ? . .
H(2) C(15) 3.525 ? . .
H(2) H(25) 3.304 ? . .
H(2) H(27) 3.046 ? . .
H(2) H(29) 3.197 ? . .
H(2) H(31) 3.315 ? . .
H(3) O(1) 2.609(5) ? . .
H(3) O(2) 2.087(8) ? . .
H(3) O(3) 2.458(4) ? . .
H(3) O(4) 3.457(6) ? . .
H(3) O(6) 3.380(4) ? . .
H(3) C(7) 3.163(12) ? . .
H(3) C(8) 2.999(15) ? . .
H(3) C(9) 2.933(10) ? . .
H(3) C(10) 3.035(8) ? . .
H(3) C(11) 3.563(7) ? . .
H(3) H(16) 3.361(13) ? . .
H(3) H(18) 3.170(13) ? . .
H(3) H(20) 3.173(9) ? . .
H(3) H(22) 3.192(8) ? . .
H(4) O(1) 3.551(7) ? . .
H(4) O(2) 2.626(9) ? . .
H(4) C(8) 3.133(16) ? . .
H(4) H(18) 2.692(16) ? . .
H(4) H(22) 3.546(10) ? . .
H(5) S(2) 3.217(6) ? . 56502
H(5) S(4) 3.578(7) ? . 56502
H(5) O(1) 2.957(8) ? . .
H(5) O(2) 3.414(10) ? . .
H(5) C(2) 3.504(7) ? . 56502
H(5) C(8) 3.410(17) ? . .
H(5) H(18) 2.818(18) ? . .
H(6) O(4) 2.538(6) ? . .
H(6) C(12) 3.578(8) ? . .
H(6) C(13) 3.290(11) ? . .
H(6) H(25) 3.284(9) ? . .
H(6) H(26) 3.137(12) ? . 66602
H(6) H(28) 3.351(14) ? . 66602
H(6) H(29) 2.985(12) ? . .
H(7) S(1) 3.133(5) ? . 65501
H(7) O(3) 3.135(6) ? . .
H(7) O(4) 3.204(7) ? . .
H(7) C(11) 3.277(7) ? . .
H(7) H(22) 3.160(11) ? . .
H(7) H(25) 2.708(8) ? . .
H(7) H(28) 3.563(15) ? . 66602
H(8) O(6) 3.462(6) ? . .
H(8) C(16) 3.535(9) ? . .
H(8) H(34) 2.847(10) ? . .
H(8) H(37) 3.040(10) ? . .
H(9) S(8) 3.518(7) ? . 56602
H(9) O(5) 2.907(7) ? . .
H(9) H(29) 3.470(12) ? . .
H(9) H(34) 3.100(8) ? . .
H(10) S(1) 3.262(6) ? . 65501
H(10) C(8) 3.311(14) ? . 66502
H(10) H(18) 3.062(15) ? . 66502
H(10) H(19) 2.783(12) ? . 66502
H(11) S(5) 3.423(6) ? . 66502
H(11) H(19) 2.782(15) ? . 66502
H(11) H(21) 3.253(13) ? . 66502
H(11) H(38) 3.061(12) ? . 65501
H(12) S(6) 3.260(10) ? . 56602
H(12) C(4) 3.410(10) ? . 56602
H(12) H(26) 3.080(10) ? . 66602
H(12) H(36) 3.404(11) ? . 65501
H(13) S(4) 3.221(8) ? . 66501
H(13) S(5) 3.235(6) ? . 66502
H(13) C(18) 3.559(10) ? . 65501
H(13) H(36) 2.987(12) ? . 65501
H(13) H(38) 2.993(10) ? . 65501
H(13) H(39) 3.576(10) ? . 65501
H(14) C(27) 3.548(9) ? . 67502
H(14) H(15) 3.594(12) ? . 67502
H(14) H(42) 2.728 ? . 67502
H(15) S(4) 3.069(7) ? . 56502
H(15) H(14) 3.594(12) ? . 67502
H(15) H(42) 3.009 ? . 67502
H(16) S(1) 3.422(11) ? . .
H(16) S(3) 3.425(14) ? . .
H(16) H(3) 3.361(13) ? . .
H(16) H(30) 3.385(12) ? . 56602
H(16) H(31) 3.282(14) ? . 56602
H(17) S(3) 3.453(8) ? . 56502
H(17) H(17) 3.341(19) ? . 56502
H(17) H(19) 3.425(18) ? . 56502
H(18) S(2) 3.442(10) ? . 56502
H(18) C(1) 3.294(10) ? . 56502
H(18) C(20) 3.191(17) ? . .
H(18) H(3) 3.170(13) ? . .
H(18) H(4) 2.692(16) ? . .
H(18) H(5) 2.818(18) ? . .
H(18) H(10) 3.062(15) ? . 66502
H(19) S(3) 3.274(13) ? . .
H(19) C(24) 3.197(14) ? . 66502
H(19) H(10) 2.783(12) ? . 66502
H(19) H(11) 2.782(15) ? . 66502
H(19) H(17) 3.425(18) ? . 56502
H(19) H(41) 3.554 ? . 66502
H(20) S(3) 3.555(11) ? . .
H(20) C(15) 3.573(12) ? . 56602
H(20) H(3) 3.173(9) ? . .
H(20) H(30) 3.402(13) ? . 56602
H(20) H(31) 3.506(15) ? . 56602
H(20) H(32) 3.097(13) ? . 56602
H(20) H(33) 3.163(10) ? . 56602
H(21) S(3) 3.547(10) ? . .
H(21) S(10) 3.356(7) ? . 55602
H(21) C(23) 3.533(10) ? . 66502
H(21) H(11) 3.253(13) ? . 66502
H(21) H(41) 2.752 ? . 66502
H(22) H(3) 3.192(8) ? . .
H(22) H(4) 3.546(10) ? . .
H(22) H(7) 3.160(11) ? . .
H(22) H(41) 3.398 ? . 66502
H(23) S(8) 3.498(9) ? . 55602
H(23) S(10) 3.285(9) ? . 55602
H(23) C(6) 3.181(9) ? . 55602
H(24) S(6) 2.934(6) ? . 65501
H(24) S(7) 3.081(6) ? . 65501
H(24) C(4) 3.347(8) ? . 65501
H(24) H(35) 3.337(8) ? . 56602
H(25) S(1) 3.308(6) ? . 65501
H(25) S(7) 3.417(6) ? . 65501
H(25) C(21) 3.414(8) ? . .
H(25) H(2) 3.304 ? . .
H(25) H(6) 3.284(9) ? . .
H(25) H(7) 2.708(8) ? . .
H(25) H(28) 3.582(17) ? . 66602
H(25) H(29) 2.977(18) ? . 66602
H(26) H(6) 3.137(12) ? . 66602
H(26) H(12) 3.080(10) ? . 66602
H(26) H(29) 3.291(15) ? . 66602
H(26) H(36) 3.457(9) ? . 56602
H(26) H(39) 3.475(10) ? . 56602
H(26) H(40) 3.372(12) ? . 66602
H(27) O(6) 2.889(7) ? . 56602
H(27) C(15) 3.360(13) ? . 56602
H(27) C(16) 3.250(10) ? . 56602
H(27) C(17) 3.525(9) ? . 56602
H(27) H(2) 3.046 ? . .
H(27) H(32) 2.651(14) ? . 56602
H(27) H(35) 3.030(11) ? . 56602
H(27) H(36) 3.302(9) ? . 56602
H(27) H(39) 3.309(11) ? . 56602
H(28) S(1) 3.136(15) ? . 56602
H(28) H(6) 3.351(14) ? . 66602
H(28) H(7) 3.563(15) ? . 66602
H(28) H(25) 3.582(17) ? . 66602
H(28) H(39) 2.889(12) ? . 56602
H(28) H(40) 3.069(12) ? . 66602
H(29) S(1) 3.517(12) ? . 56602
H(29) H(2) 3.197 ? . .
H(29) H(6) 2.985(12) ? . .
H(29) H(9) 3.470(12) ? . .
H(29) H(25) 2.977(18) ? . 66602
H(29) H(26) 3.291(15) ? . 66602
H(30) S(1) 3.147(14) ? . 56602
H(30) S(9) 3.557(17) ? . 56602
H(30) H(16) 3.385(12) ? . 56602
H(30) H(20) 3.402(13) ? . 56602
H(31) H(2) 3.315 ? . .
H(31) H(16) 3.282(14) ? . 56602
H(31) H(20) 3.506(15) ? . 56602
H(31) H(39) 3.007(13) ? . 56602
H(32) O(3) 3.022(8) ? . 56602
H(32) C(12) 3.475(13) ? . 56602
H(32) H(20) 3.097(13) ? . 56602
H(32) H(27) 2.651(14) ? . 56602
H(33) Ni(2) 3.142(10) ? . 56501
H(33) S(9) 3.178(12) ? . 56602
H(33) C(5) 3.596(11) ? . 56602
H(33) H(20) 3.163(10) ? . 56602
H(34) S(10) 3.340(10) ? . 56602
H(34) C(22) 3.394(9) ? . .
H(34) H(1) 2.830 ? . .
H(34) H(8) 2.847(10) ? . .
H(34) H(9) 3.100(8) ? . .
H(35) S(6) 3.239(7) ? . 46602
H(35) H(24) 3.337(8) ? . 56602
H(35) H(27) 3.030(11) ? . 56602
H(36) Ni(1) 3.534(6) ? . 56501
H(36) S(6) 3.314(7) ? . 46602
H(36) C(26) 3.573(12) ? . 45501
H(36) H(12) 3.404(11) ? . 45501
H(36) H(13) 2.987(12) ? . 45501
H(36) H(26) 3.457(9) ? . 56602
H(36) H(27) 3.302(9) ? . 56602
H(36) H(40) 3.414(12) ? . 45501
H(37) Ni(1) 2.951(6) ? . 56501
H(37) S(4) 3.200(6) ? . 56502
H(37) S(5) 3.592(6) ? . 56501
H(37) H(1) 2.822 ? . .
H(37) H(8) 3.040(10) ? . .
H(38) S(5) 3.076(7) ? . 56502
H(38) C(3) 3.135(6) ? . 56502
H(38) C(25) 3.354(9) ? . 45501
H(38) C(26) 3.597(10) ? . 45501
H(38) H(11) 3.061(12) ? . 45501
H(38) H(13) 2.993(10) ? . 45501
H(38) H(40) 2.676(9) ? . 45501
H(39) C(25) 3.438(10) ? . 45501
H(39) H(1) 3.546 ? . .
H(39) H(13) 3.576(10) ? . 45501
H(39) H(26) 3.475(10) ? . 56602
H(39) H(27) 3.309(11) ? . 56602
H(39) H(28) 2.889(12) ? . 56602
H(39) H(31) 3.007(13) ? . 56602
H(39) H(40) 2.525(10) ? . 45501
H(40) S(1) 3.446(8) ? . 65501
H(40) C(18) 3.008(9) ? . 65501
H(40) H(26) 3.372(12) ? . 66602
H(40) H(28) 3.069(12) ? . 66602
H(40) H(36) 3.414(12) ? . 65501
H(40) H(38) 2.676(9) ? . 65501
H(40) H(39) 2.525(10) ? . 65501
H(41) S(2) 3.587 ? . 56502
H(41) C(9) 3.467 ? . 66502
H(41) H(19) 3.554 ? . 66502
H(41) H(21) 2.752 ? . 66502
H(41) H(22) 3.398 ? . 66502
H(42) S(8) 3.183 ? . 56602
H(42) C(28) 3.264 ? . 67502
H(42) H(14) 2.728 ? . 67502
H(42) H(15) 3.009 ? . 67502
H(42) H(42) 3.417 ? . 67502

loop_
_geom_torsion_atom_site_label_1
_geom_torsion_atom_site_label_2
_geom_torsion_atom_site_label_3
_geom_torsion_atom_site_label_4
_geom_torsion
_geom_torsion_publ_flag
_geom_torsion_site_symmetry_1
_geom_torsion_site_symmetry_2
_geom_torsion_site_symmetry_3
_geom_torsion_site_symmetry_4
S(4) Ni(1) S(5) C(3) -3.97(10) ? . . . .
S(5) Ni(1) S(4) C(2) 3.30(11) ? . . . .
S(4) Ni(1) S(5) C(3) -176.03(10) ? . . 55502 55502
S(5) Ni(1) S(4) C(2) -176.70(11) ? 55502 . . .
S(4) Ni(1) S(5) C(3) 176.03(10) ? 55502 . . .
S(5) Ni(1) S(4) C(2) 176.70(11) ? . . 55502 55502
S(4) Ni(1) S(5) C(3) 3.97(10) ? 55502 . 55502 55502
S(5) Ni(1) S(4) C(2) -3.30(11) ? 55502 . 55502 55502
S(9) Ni(2) S(10) C(6) -0.30(17) ? . . . .
S(10) Ni(2) S(9) C(5) 0.89(19) ? . . . .
S(9) Ni(2) S(10) C(6) -179.70(17) ? . . 55602 55602
S(10) Ni(2) S(9) C(5) -179.11(19) ? 55602 . . .
S(9) Ni(2) S(10) C(6) 179.70(17) ? 55602 . . .
S(10) Ni(2) S(9) C(5) 179.11(19) ? . . 55602 55602
S(9) Ni(2) S(10) C(6) 0.30(17) ? 55602 . 55602 55602
S(10) Ni(2) S(9) C(5) -0.89(19) ? 55602 . 55602 55602
C(1) S(2) C(2) S(4) -176.2(2) ? . . . .
C(1) S(2) C(2) C(3) 2.4(2) ? . . . .
C(2) S(2) C(1) S(1) 178.4(2) ? . . . .
C(2) S(2) C(1) S(3) -2.4(2) ? . . . .
C(1) S(3) C(3) S(5) 178.7(2) ? . . . .
C(1) S(3) C(3) C(2) -0.1(2) ? . . . .
C(3) S(3) C(1) S(1) -179.0(2) ? . . . .
C(3) S(3) C(1) S(2) 1.7(2) ? . . . .
Ni(1) S(4) C(2) S(2) 176.78(17) ? . . . .
Ni(1) S(4) C(2) C(3) -1.7(2) ? . . . .
Ni(1) S(5) C(3) S(3) -174.58(16) ? . . . .
Ni(1) S(5) C(3) C(2) 4.1(2) ? . . . .
C(4) S(7) C(5) S(9) 178.0(3) ? . . . .
C(4) S(7) C(5) C(6) -1.4(4) ? . . . .
C(5) S(7) C(4) S(6) -177.6(3) ? . . . .
C(5) S(7) C(4) S(8) 1.3(3) ? . . . .
C(4) S(8) C(6) S(10) 179.9(2) ? . . . .
C(4) S(8) C(6) C(5) -0.1(3) ? . . . .
C(6) S(8) C(4) S(6) 178.1(3) ? . . . .
C(6) S(8) C(4) S(7) -0.9(3) ? . . . .
Ni(2) S(9) C(5) S(7) 179.0(2) ? . . . .
Ni(2) S(9) C(5) C(6) -1.6(4) ? . . . .
Ni(2) S(10) C(6) S(8) 179.4(2) ? . . . .
Ni(2) S(10) C(6) C(5) -0.6(4) ? . . . .
C(7) O(1) C(18) C(17) 170.3(5) ? . . . .
C(18) O(1) C(7) C(8) 172.3(7) ? . . . .
C(8) O(2) C(9) C(10) 174.8(7) ? . . . .
C(9) O(2) C(8) C(7) 87.4(13) ? . . . .
C(10) O(3) C(11) C(12) -169.3(5) ? . . . .
C(11) O(3) C(10) C(9) 173.3(5) ? . . . .
C(12) O(4) C(13) C(14) -92.4(11) ? . . . .
C(13) O(4) C(12) C(11) -179.8(8) ? . . . .
C(14) O(5) C(15) C(16) -171.6(10) ? . . . .
C(15) O(5) C(14) C(13) -179.2(13) ? . . . .
C(16) O(6) C(17) C(18) -177.0(4) ? . . . .
C(17) O(6) C(16) C(15) 174.9(4) ? . . . .
S(2) C(2) C(3) S(3) -1.6(3) ? . . . .
S(2) C(2) C(3) S(5) 179.65(17) ? . . . .
S(4) C(2) C(3) S(3) 177.02(17) ? . . . .
S(4) C(2) C(3) S(5) -1.8(3) ? . . . .
S(7) C(5) C(6) S(8) 1.0(5) ? . . . .
S(7) C(5) C(6) S(10) -179.0(2) ? . . . .
S(9) C(5) C(6) S(8) -178.4(2) ? . . . .
S(9) C(5) C(6) S(10) 1.6(6) ? . . . .
O(1) C(7) C(8) O(2) 67.6(10) ? . . . .
O(2) C(9) C(10) O(3) 62.4(7) ? . . . .
O(3) C(11) C(12) O(4) -69.7(8) ? . . . .
O(4) C(13) C(14) O(5) -55.3(18) ? . . . .
O(5) C(15) C(16) O(6) 65.4(8) ? . . . .
O(6) C(17) C(18) O(1) -61.9(6) ? . . . .
N(1) C(19) C(20) C(23) -175.8(4) ? . . . .
N(1) C(19) C(21) C(25) -179.4(5) ? . . . .
N(1) C(19) C(22) C(27) 177.7(5) ? . . . .
C(20) C(19) C(21) C(25) 60.2(7) ? . . . .
C(21) C(19) C(20) C(23) -57.7(7) ? . . . .
C(20) C(19) C(22) C(27) -60.2(7) ? . . . .
C(22) C(19) C(20) C(23) 62.4(6) ? . . . .
C(21) C(19) C(22) C(27) 61.5(6) ? . . . .
C(22) C(19) C(21) C(25) -61.3(6) ? . . . .
C(19) C(20) C(23) C(24) 54.5(8) ? . . . .
C(19) C(20) C(23) C(28) -61.6(6) ? . . . .
C(19) C(21) C(25) C(24) -62.0(6) ? . . . .
C(19) C(21) C(25) C(26) 62.1(8) ? . . . .
C(19) C(22) C(27) C(26) -60.1(8) ? . . . .
C(19) C(22) C(27) C(28) 59.4(6) ? . . . .
C(20) C(23) C(24) C(25) -61.9(8) ? . . . .
C(20) C(23) C(28) C(27) 69.6(6) ? . . . .
C(24) C(23) C(28) C(27) -40.9(7) ? . . . .
C(28) C(23) C(24) C(25) 45.1(6) ? . . . .
C(23) C(24) C(25) C(21) 66.9(6) ? . . . .
C(23) C(24) C(25) C(26) -51.9(8) ? . . . .
C(21) C(25) C(26) C(27) -66.4(7) ? . . . .
C(24) C(25) C(26) C(27) 51.7(7) ? . . . .
C(25) C(26) C(27) C(22) 64.2(7) ? . . . .
C(25) C(26) C(27) C(28) -46.6(7) ? . . . .
C(22) C(27) C(28) C(23) -70.0(6) ? . . . .
C(26) C(27) C(28) C(23) 42.4(8) ? . . . .
